data_7100581
loop_
_publ_author_name
'Reiner Anwander'
'H. Martin Dietrich'
'Marcus G. Schrems'
'Karl W. Tornroos'

_publ_section_title
;
[LnIIAlIII2(alkyl)8]x: donor addition instead of
donor-induced cleavage
;
_journal_name_full 'Chemical Communications'
_journal_paper_doi 10.1039/b512047k
_journal_year 2005
_chemical_formula_moiety 'C24 H56 Al2 O2 Sm'
_chemical_formula_sum 'C24 H56 Al2 O2 Sm'
_chemical_formula_weight 581.00
_chemical_name_common
;
tetrahydrfurano-Samarium(II)-bis(tetraethylaluminate)
;
_space_group_IT_number 15
_symmetry_cell_setting monoclinic
_symmetry_space_group_name_Hall '-C 2yc'
_symmetry_space_group_name_H-M 'C 1 2/c 1'
_cell_angle_alpha 90.00
_cell_angle_beta 99.3020(10)
_cell_angle_gamma 90.00
_cell_formula_units_Z 4
_cell_length_a 15.1393(13)
_cell_length_b 14.6259(13)
_cell_length_c 14.3250(13)
_cell_measurement_temperature 153(2)
_cell_volume 3130.2(5)
_diffrn_ambient_temperature 153(2)
_exptl_crystal_density_diffrn 1.233
_refine_diff_density_rms 0.180
_cod_original_sg_symbol_H-M 'C 2/c'
_cod_database_code 7100581

loop_
_symmetry_equiv_pos_as_xyz
'x, y, z'
'-x, y, -z+1/2'
'x+1/2, y+1/2, z'
'-x+1/2, y+1/2, -z+1/2'
'-x, -y, -z'
'x, -y, z-1/2'
'-x+1/2, -y+1/2, -z'
'x+1/2, -y+1/2, z-1/2'

loop_
_atom_site_label
_atom_site_type_symbol
_atom_site_fract_x
_atom_site_fract_y
_atom_site_fract_z
_atom_site_U_iso_or_equiv
_atom_site_adp_type
_atom_site_occupancy
_atom_site_symmetry_multiplicity
_atom_site_calc_flag
_atom_site_refinement_flags
_atom_site_disorder_assembly
_atom_site_disorder_group
Sm Sm 0.0000 0.108336(10) 0.7500 0.02677(7) Uani 1 2 d S . .
Al Al 0.19708(5) 0.01608(5) 0.73148(5) 0.03118(15) Uani 1 1 d . B .
O O 0.02007(13) 0.23058(13) 0.63343(13) 0.0384(4) Uani 1 1 d . . .
C1 C 0.17942(17) 0.11682(18) 0.82718(18) 0.0357(5) Uani 1 1 d . . .
H1A H 0.1559 0.1730 0.7935 0.043 Uiso 1 1 calc R . .
H1B H 0.1361 0.0964 0.8677 0.043 Uiso 1 1 calc R . .
C2 C 0.2707(2) 0.1361(3) 0.8879(3) 0.0619(9) Uani 1 1 d . . .
H2A H 0.2957 0.0790 0.9167 0.093 Uiso 1 1 calc R . .
H2B H 0.2632 0.1799 0.9378 0.093 Uiso 1 1 calc R . .
H2C H 0.3115 0.1616 0.8481 0.093 Uiso 1 1 calc R . .
C3 C 0.07903(16) -0.01918(16) 0.64522(16) 0.0321(4) Uani 1 1 d . . .
H3A H 0.0346 -0.0419 0.6834 0.038 Uiso 1 1 calc R . .
H3B H 0.0534 0.0342 0.6078 0.038 Uiso 1 1 calc R . .
C4 C 0.1042(3) -0.0949(2) 0.5799(2) 0.0517(7) Uani 1 1 d . . .
H4A H 0.1288 -0.1473 0.6181 0.078 Uiso 1 1 calc R . .
H4B H 0.1491 -0.0716 0.5437 0.078 Uiso 1 1 calc R . .
H4C H 0.0508 -0.1140 0.5362 0.078 Uiso 1 1 calc R . .
C5 C 0.2847(2) 0.0610(2) 0.6512(2) 0.0510(7) Uani 1 1 d D . .
H5A H 0.2729 0.0293 0.5893 0.061 Uiso 1 1 calc R A 1
H5B H 0.2745 0.1271 0.6393 0.061 Uiso 1 1 calc R A 1
C6 C 0.3839(3) 0.0462(5) 0.6949(5) 0.0687(17) Uani 0.725(8) 1 d PD B 1
H6A H 0.4225 0.0694 0.6515 0.103 Uiso 0.725(8) 1 calc PR B 1
H6B H 0.3951 -0.0193 0.7058 0.103 Uiso 0.725(8) 1 calc PR B 1
H6C H 0.3970 0.0790 0.7552 0.103 Uiso 0.725(8) 1 calc PR B 1
C6A C 0.3585(9) -0.0024(11) 0.6407(13) 0.0687(17) Uani 0.275(8) 1 d PD B 2
H6A1 H 0.3965 0.0250 0.5990 0.103 Uiso 0.275(8) 1 calc PR B 2
H6A2 H 0.3337 -0.0601 0.6134 0.103 Uiso 0.275(8) 1 calc PR B 2
H6A3 H 0.3943 -0.0141 0.7029 0.103 Uiso 0.275(8) 1 calc PR B 2
C7 C 0.2387(2) -0.0957(2) 0.8050(2) 0.0463(7) Uani 1 1 d . . .
H7A H 0.2540 -0.1426 0.7604 0.056 Uiso 1 1 calc R B .
H7B H 0.2943 -0.0805 0.8488 0.056 Uiso 1 1 calc R . .
C8 C 0.1728(3) -0.1371(3) 0.8621(3) 0.0637(10) Uani 1 1 d . B .
H8A H 0.2024 -0.1858 0.9026 0.096 Uiso 1 1 calc R . .
H8B H 0.1218 -0.1626 0.8191 0.096 Uiso 1 1 calc R . .
H8C H 0.1516 -0.0898 0.9015 0.096 Uiso 1 1 calc R . .
C9 C 0.0939(2) 0.2377(2) 0.5803(2) 0.0441(6) Uani 1 1 d . . .
H9A H 0.1039 0.1785 0.5501 0.053 Uiso 1 1 calc R . .
H9B H 0.1496 0.2555 0.6225 0.053 Uiso 1 1 calc R . .
C10 C 0.0674(2) 0.3097(2) 0.5067(2) 0.0560(8) Uani 1 1 d . . .
H10A H 0.0353 0.2826 0.4475 0.067 Uiso 1 1 calc R . .
H10B H 0.1203 0.3435 0.4927 0.067 Uiso 1 1 calc R . .
C11 C 0.0067(2) 0.3711(2) 0.5524(3) 0.0543(8) Uani 1 1 d . . .
H11A H -0.0350 0.4052 0.5044 0.065 Uiso 1 1 calc R . .
H11B H 0.0415 0.4150 0.5964 0.065 Uiso 1 1 calc R . .
C12 C -0.0430(2) 0.3034(2) 0.6050(3) 0.0521(7) Uani 1 1 d . . .
H12A H -0.0618 0.3325 0.6610 0.063 Uiso 1 1 calc R . .
H12B H -0.0967 0.2798 0.5634 0.063 Uiso 1 1 calc R . .

loop_
_atom_site_aniso_label
_atom_site_aniso_U_11
_atom_site_aniso_U_22
_atom_site_aniso_U_33
_atom_site_aniso_U_23
_atom_site_aniso_U_13
_atom_site_aniso_U_12
Sm 0.02284(9) 0.02952(10) 0.02760(10) 0.000 0.00305(6) 0.000
Al 0.0277(3) 0.0366(4) 0.0294(3) 0.0022(3) 0.0053(3) 0.0015(3)
O 0.0371(9) 0.0373(9) 0.0410(9) 0.0093(7) 0.0066(7) -0.0024(7)
C1 0.0268(11) 0.0481(14) 0.0306(11) -0.0057(9) 0.0001(9) -0.0034(9)
C2 0.0356(15) 0.090(3) 0.0552(19) -0.0273(19) -0.0058(13) -0.0086(16)
C3 0.0355(11) 0.0310(10) 0.0292(10) -0.0035(8) 0.0036(8) -0.0013(8)
C4 0.0587(19) 0.0517(17) 0.0431(15) -0.0190(12) 0.0037(14) 0.0046(13)
C5 0.0463(16) 0.0635(19) 0.0470(15) 0.0085(13) 0.0194(13) -0.0067(14)
C6 0.046(2) 0.086(4) 0.082(4) 0.029(3) 0.033(3) 0.020(2)
C6A 0.046(2) 0.086(4) 0.082(4) 0.029(3) 0.033(3) 0.020(2)
C7 0.0384(14) 0.0504(16) 0.0507(16) 0.0142(12) 0.0088(12) 0.0098(11)
C8 0.061(2) 0.061(2) 0.074(2) 0.0347(19) 0.0266(18) 0.0145(17)
C9 0.0417(14) 0.0424(14) 0.0498(15) 0.0072(11) 0.0117(12) -0.0109(11)
C10 0.0611(19) 0.0571(18) 0.0502(17) 0.0176(14) 0.0106(14) -0.0154(15)
C11 0.0494(17) 0.0430(15) 0.066(2) 0.0211(14) -0.0040(15) -0.0088(13)
C12 0.0462(16) 0.0461(15) 0.0639(19) 0.0192(14) 0.0085(14) 0.0048(12)

loop_
_geom_bond_atom_site_label_1
_geom_bond_atom_site_label_2
_geom_bond_distance
_geom_bond_site_symmetry_2
_geom_bond_publ_flag
Sm O 2.4984(18) . ?
Sm O 2.4984(18) 2_556 ?
Sm C1 2.765(3) 2_556 ?
Sm C1 2.765(3) . ?
Sm C3 2.783(2) . ?
Sm C3 2.783(2) 2_556 ?
Sm Al 3.3240(8) 2_556 ?
Sm Al 3.3240(8) . ?
Al C7 1.991(3) . ?
Al C5 2.002(3) . ?
Al C1 2.059(3) . ?
Al C3 2.067(2) . ?
O C12 1.444(3) . ?
O C9 1.455(3) . ?
C1 C2 1.536(4) . ?
C1 H1A 0.9900 . ?
C1 H1B 0.9900 . ?
C2 H2A 0.9800 . ?
C2 H2B 0.9800 . ?
C2 H2C 0.9800 . ?
C3 C4 1.537(4) . ?
C3 H3A 0.9900 . ?
C3 H3B 0.9900 . ?
C4 H4A 0.9800 . ?
C4 H4B 0.9800 . ?
C4 H4C 0.9800 . ?
C5 C6A 1.478(9) . ?
C5 C6 1.546(6) . ?
C5 H5A 0.9900 . ?
C5 H5B 0.9900 . ?
C6 H6A 0.9800 . ?
C6 H6B 0.9800 . ?
C6 H6C 0.9800 . ?
C6A H6A1 0.9800 . ?
C6A H6A2 0.9800 . ?
C6A H6A3 0.9800 . ?
C7 C8 1.515(5) . ?
C7 H7A 0.9900 . ?
C7 H7B 0.9900 . ?
C8 H8A 0.9800 . ?
C8 H8B 0.9800 . ?
C8 H8C 0.9800 . ?
C9 C10 1.497(4) . ?
C9 H9A 0.9900 . ?
C9 H9B 0.9900 . ?
C10 C11 1.508(6) . ?
C10 H10A 0.9900 . ?
C10 H10B 0.9900 . ?
C11 C12 1.515(4) . ?
C11 H11A 0.9900 . ?
C11 H11B 0.9900 . ?
C12 H12A 0.9900 . ?
C12 H12B 0.9900 . ?
